data_4129263
loop_
_publ_author_name
'Lissel, Franziska'
'Schwarz, Florian'
'Blacque, Olivier'
'Riel, Heike'
'L\"ortscher, Emanuel'
'Venkatesan, Koushik'
'Berke, Heinz'

_publ_section_title
;
 Organometallic single-molecule electronics: tuning electron transport
 through X(diphosphine)2FeC4Fe(diphosphine)2X building blocks by varying
 the Fe-X-Au anchoring scheme from coordinative to covalent.
;
_journal_issue 41
_journal_name_full 'Journal of the American Chemical Society'
_journal_page_first 14560
_journal_page_last 14569
_journal_paper_doi 10.1021/ja507672g
_journal_volume 136
_journal_year 2014
_chemical_formula_moiety 'C48 H102 Fe2 N2 P8, 3(C2 H3 N), 2(I)'
_chemical_formula_sum 'C54 H111 Fe2 I2 N5 P8'
_chemical_formula_weight 1443.73
_chemical_name_systematic
;Bis(acetonitrile)(\m^2^-buta-1,3-diyne-1,4-diyl)tetrakis[ethane-1,2-diylbis(diethylphosphane-\k<i>P</i>)]diiron(2+) diiodide acetonitrile solvate
(1:3)
;
_space_group_crystal_system triclinic
_space_group_IT_number 2
_space_group_name_Hall '-P 1'
_space_group_name_H-M_alt 'P -1'
_atom_sites_solution_hydrogens geom
_audit_creation_date 2013-11-20
_audit_creation_method
;
Olex2 1.2
(compiled 2013.11.15 svn.r2834 for OlexSys, GUI svn.r4709)
;
_cell_angle_alpha 94.204(1)
_cell_angle_beta 101.929(1)
_cell_angle_gamma 92.428(1)
_cell_formula_units_Z 2
_cell_length_a 10.3030(1)
_cell_length_b 17.4632(2)
_cell_length_c 20.3423(2)
_cell_measurement_reflns_used 38652
_cell_measurement_temperature 183(2)
_cell_measurement_theta_max 32.8
_cell_measurement_theta_min 2.6
_cell_volume 3565.17(7)
_computing_cell_refinement
;
CrysAlisPro, Version 1.171.33.55 (Oxford Diffraction Ltd., 2010)
;
_computing_data_collection
;
CrysAlisPro, Version 1.171.33.55 (Oxford Diffraction Ltd., 2010)
;
_computing_data_reduction
;
CrysAlisPro, Version 1.171.33.55 (Oxford Diffraction Ltd., 2010)
;
_computing_molecular_graphics 'Mercury (Macrae et al., 2006)'
_computing_publication_material
;
Mercury (Macrae et al., 2006)
Olex2 (Dolomanov et al., 2009)
PLATON for Windows (Spek, 2003)
PublCIF (Westrip, 2010)
ShelXL2013 (Sheldrick, 2008) 
WinGX (Farrugia, 1999)
;
_computing_structure_refinement 'ShelXL2013 (Sheldrick, 2008)'
_computing_structure_solution 'ShelXS97 (Sheldrick, 2008)'
_diffrn_ambient_temperature 183(2)
_diffrn_detector_area_resol_mean 10.4498
_diffrn_measured_fraction_theta_full 0.999
_diffrn_measured_fraction_theta_max 0.999
_diffrn_measurement_device_type 'Xcalibur, Ruby'
_diffrn_measurement_method '\w scans'
_diffrn_orient_matrix_UB_11 0.0075060000
_diffrn_orient_matrix_UB_12 0.0282137000
_diffrn_orient_matrix_UB_13 0.0276427000
_diffrn_orient_matrix_UB_21 -0.0234446000
_diffrn_orient_matrix_UB_22 0.0279669000
_diffrn_orient_matrix_UB_23 -0.0224819000
_diffrn_orient_matrix_UB_31 -0.0660482000
_diffrn_orient_matrix_UB_32 -0.0092876000
_diffrn_orient_matrix_UB_33 0.0030849000
_diffrn_radiation_monochromator graphite
_diffrn_radiation_type MoK\a
_diffrn_radiation_wavelength 0.71073
_diffrn_reflns_av_R_equivalents 0.0218
_diffrn_reflns_av_unetI/netI 0.0214
_diffrn_reflns_limit_h_max 13
_diffrn_reflns_limit_h_min -13
_diffrn_reflns_limit_k_max 22
_diffrn_reflns_limit_k_min -22
_diffrn_reflns_limit_l_max 26
_diffrn_reflns_limit_l_min -26
_diffrn_reflns_number 63750
_diffrn_reflns_theta_full 25.242
_diffrn_reflns_theta_max 27.484
_diffrn_reflns_theta_min 2.562
_diffrn_source 'Enhance (Mo) X-ray Source'
_exptl_absorpt_coefficient_mu 1.487
_exptl_absorpt_correction_T_max 0.761
_exptl_absorpt_correction_T_min 0.553
_exptl_absorpt_correction_type analytical
_exptl_absorpt_process_details
;
CrysAlisPro, Oxford Diffraction Ltd.,
Version 1.171.33.55 (release 05-01-2010 CrysAlis171 .NET)
(compiled Jan  5 2010,16:28:46)
Analytical numeric absorption correction using a multifaceted crystal
model based on expressions derived by R.C. Clark & J.S. Reid.
(Clark, R. C. & Reid, J. S. (1995). Acta Cryst. A51, 887-897)
;
_exptl_crystal_colour yellow
_exptl_crystal_density_diffrn 1.345
_exptl_crystal_description tablet
_exptl_crystal_F_000 1496
_exptl_crystal_size_max 0.50
_exptl_crystal_size_mid 0.38
_exptl_crystal_size_min 0.25
_refine_diff_density_max 0.985
_refine_diff_density_min -0.381
_refine_diff_density_rms 0.055
_refine_ls_extinction_method none
_refine_ls_goodness_of_fit_ref 1.065
_refine_ls_hydrogen_treatment constr
_refine_ls_matrix_type full
_refine_ls_number_parameters 703
_refine_ls_number_reflns 16349
_refine_ls_number_restraints 62
_refine_ls_restrained_S_all 1.073
_refine_ls_R_factor_all 0.0360
_refine_ls_R_factor_gt 0.0271
_refine_ls_shift/su_max 0.003
_refine_ls_shift/su_mean 0.000
_refine_ls_structure_factor_coef Fsqd
_refine_ls_weighting_details 'w=1/[\s^2^(Fo^2^)+(0.0411P)^2^+0.3989P] where P=(Fo^2^+2Fc^2^)/3'
_refine_ls_weighting_scheme calc
_refine_ls_wR_factor_gt 0.0716
_refine_ls_wR_factor_ref 0.0736
_reflns_number_gt 13434
_reflns_number_total 16349
_reflns_threshold_expression 'I > 2\s(I)'
_cod_data_source_file ja507672g_si_002.cif
_cod_data_source_block 2
_cod_database_code 4129263
_shelxl_version_number 2013-4
_olex2_refinement_description
;
1. Fixed Uiso
 At 1.2 times of:
  All C(H,H) groups, All C(H,H,H,H) groups
 At 1.5 times of:
  All C(H,H,H) groups
2. Restrained distances
 C45A-C46A = C45B-C46B
 1.52 with sigma of 0.005
 C33-C34A = C33-C34B
 1.52 with sigma of 0.005
 P8-C46A = P8-C46B
 2.88 with sigma of 0.01
 C35-C36A \\sim C35-C36B
 with sigma of 0.005
 P8-C45A \\sim P8-C45B
 with sigma of 0.005
3. Uiso/Uaniso restraints and constraints
C45A \\sim C45B \\sim C46A \\sim C46B: within 3A with sigma of 0.005 and sigma
for terminal atoms of 0.01
C33 \\sim C34A \\sim C34B: within 2.5A with sigma of 0.005 and sigma for
terminal atoms of 0.01
4. Others
 Sof(H35A)=Sof(H35B)=Sof(C36B)=Sof(H36D)=Sof(H36E)=Sof(H36F)=1-FVAR(1)
 Sof(H35C)=Sof(H35D)=Sof(C36A)=Sof(H36A)=Sof(H36B)=Sof(H36C)=FVAR(1)
 Sof(C45B)=Sof(H45C)=Sof(H45D)=Sof(C46B)=Sof(H46D)=Sof(H46E)=Sof(H46F)=1-FVAR(2)
 Sof(C45A)=Sof(H45A)=Sof(H45B)=Sof(C46A)=Sof(H46A)=Sof(H46B)=Sof(H46C)=FVAR(2)
 Sof(H33C)=Sof(H33D)=Sof(C34B)=Sof(H34D)=Sof(H34E)=Sof(H34F)=1-FVAR(3)
 Sof(H33A)=Sof(H33B)=Sof(C34A)=Sof(H34A)=Sof(H34B)=Sof(H34C)=FVAR(3)
5.a Secondary CH2 refined with riding coordinates:
 C9(H9A,H9B), C10(H10A,H10B), C11(H11A,H11B), C13(H13A,H13B), C15(H15A,H15B),
 C17(H17A,H17B), C19(H19A,H19B), C20(H20A,H20B), C21(H21A,H21B), C23(H23A,H23B),
  C25(H25A,H25B), C27(H27A,H27B), C29(H29A,H29B), C30(H30A,H30B), C31(H31A,
 H31B), C33(H33A,H33B), C33(H33C,H33D), C35(H35C,H35D), C35(H35A,H35B),
 C37(H37A,H37B), C39(H39A,H39B), C40(H40A,H40B), C41(H41A,H41B), C43(H43A,H43B),
  C45A(H45A,H45B), C47(H47A,H47B), C45B(H45C,H45D)
5.b Idealised Me refined as rotating group:
 C6(H6A,H6B,H6C), C8(H8A,H8B,H8C), C12(H12A,H12B,H12C), C14(H14A,H14B,H14C),
 C16(H16A,H16B,H16C), C18(H18A,H18B,H18C), C22(H22A,H22B,H22C), C24(H24A,H24B,
 H24C), C26(H26A,H26B,H26C), C28(H28A,H28B,H28C), C32(H32A,H32B,H32C),
 C34A(H34A,H34B,H34C), C36A(H36A,H36B,H36C), C38(H38A,H38B,H38C), C42(H42A,H42B,
 H42C), C44(H44A,H44B,H44C), C48(H48A,H48B,H48C), C50(H50A,H50B,H50C), C52(H52A,
 H52B,H52C), C54(H54A,H54B,H54C), C36B(H36D,H36E,H36F), C46A(H46A,H46B,H46C),
 C46B(H46D,H46E,H46F), C34B(H34D,H34E,H34F)
;

loop_
_space_group_symop_operation_xyz
'x, y, z'
'-x, -y, -z'

loop_
_atom_site_label
_atom_site_type_symbol
_atom_site_fract_x
_atom_site_fract_y
_atom_site_fract_z
_atom_site_U_iso_or_equiv
_atom_site_adp_type
_atom_site_occupancy
_atom_site_site_symmetry_order
_atom_site_calc_flag
_atom_site_refinement_flags_posn
_atom_site_refinement_flags_occupancy
_atom_site_disorder_assembly
_atom_site_disorder_group
C1 C 0.41161(17) 0.21399(10) 0.77227(9) 0.0233(4) Uani 1 1 d . . . .
C2 C 0.44140(18) 0.14728(10) 0.76692(9) 0.0260(4) Uani 1 1 d . . . .
C3 C 0.47649(18) 0.07192(10) 0.75975(9) 0.0276(4) Uani 1 1 d . . . .
C4 C 0.50606(18) 0.00526(10) 0.75267(9) 0.0274(4) Uani 1 1 d . . . .
C5 C 0.32527(18) 0.49150(10) 0.79219(9) 0.0261(4) Uani 1 1 d . . . .
C6 C 0.2984(2) 0.57208(11) 0.80170(11) 0.0390(5) Uani 1 1 d . . . .
H6A H 0.2157 0.5762 0.8161 0.058 Uiso 1 1 calc GR . . .
H6B H 0.2930 0.5953 0.7599 0.058 Uiso 1 1 calc GR . . .
H6C H 0.3688 0.5980 0.8354 0.058 Uiso 1 1 calc GR . . .
C7 C 0.59838(19) -0.27123(10) 0.72865(9) 0.0275(4) Uani 1 1 d . . . .
C8 C 0.6264(2) -0.35198(11) 0.72255(11) 0.0410(5) Uani 1 1 d . . . .
H8A H 0.6921 -0.3588 0.6957 0.062 Uiso 1 1 calc GR . . .
H8B H 0.5464 -0.3819 0.7014 0.062 Uiso 1 1 calc GR . . .
H8C H 0.6591 -0.3686 0.7666 0.062 Uiso 1 1 calc GR . . .
C9 C 0.69479(19) 0.37008(13) 0.84012(10) 0.0371(5) Uani 1 1 d . . . .
H9A H 0.6942 0.4248 0.8349 0.044 Uiso 1 1 calc R . . .
H9B H 0.7742 0.3607 0.8728 0.044 Uiso 1 1 calc R . . .
C10 C 0.69556(18) 0.32646(13) 0.77323(10) 0.0369(5) Uani 1 1 d . . . .
H10A H 0.7117 0.2729 0.7796 0.044 Uiso 1 1 calc R . . .
H10B H 0.7653 0.3482 0.7535 0.044 Uiso 1 1 calc R . . .
C11 C 0.5943(2) 0.25580(11) 0.91989(11) 0.0381(5) Uani 1 1 d . . . .
H11A H 0.5605 0.2625 0.9609 0.046 Uiso 1 1 calc R . . .
H11B H 0.5489 0.2098 0.8944 0.046 Uiso 1 1 calc R . . .
C12 C 0.7419(3) 0.24114(16) 0.93987(13) 0.0575(7) Uani 1 1 d . . . .
H12A H 0.7774 0.2330 0.9000 0.086 Uiso 1 1 calc GR . . .
H12B H 0.7526 0.1963 0.9647 0.086 Uiso 1 1 calc GR . . .
H12C H 0.7885 0.2848 0.9674 0.086 Uiso 1 1 calc GR . . .
C13 C 0.5422(2) 0.41518(11) 0.93581(10) 0.0331(4) Uani 1 1 d . . . .
H13A H 0.5214 0.4622 0.9142 0.040 Uiso 1 1 calc R . . .
H13B H 0.4699 0.4022 0.9577 0.040 Uiso 1 1 calc R . . .
C14 C 0.6681(2) 0.43159(13) 0.98999(11) 0.0439(5) Uani 1 1 d . . . .
H14A H 0.6887 0.3862 1.0131 0.066 Uiso 1 1 calc GR . . .
H14B H 0.6548 0.4725 1.0216 0.066 Uiso 1 1 calc GR . . .
H14C H 0.7403 0.4464 0.9695 0.066 Uiso 1 1 calc GR . . .
C15 C 0.5327(2) 0.26411(12) 0.64614(10) 0.0373(5) Uani 1 1 d . . . .
H15A H 0.4982 0.2150 0.6568 0.045 Uiso 1 1 calc R . . .
H15B H 0.4703 0.2797 0.6075 0.045 Uiso 1 1 calc R . . .
C16 C 0.6624(3) 0.25094(17) 0.62453(15) 0.0683(8) Uani 1 1 d . . . .
H16A H 0.6982 0.2985 0.6130 0.102 Uiso 1 1 calc GR . . .
H16B H 0.6470 0.2139 0.5860 0.102 Uiso 1 1 calc GR . . .
H16C H 0.7242 0.2320 0.6609 0.102 Uiso 1 1 calc GR . . .
C17 C 0.5474(2) 0.42879(13) 0.68493(14) 0.0517(6) Uani 1 1 d . . . .
H17A H 0.4636 0.4359 0.6546 0.062 Uiso 1 1 calc R . . .
H17B H 0.5556 0.4670 0.7229 0.062 Uiso 1 1 calc R . . .
C18 C 0.6528(3) 0.44842(16) 0.64954(16) 0.0700(8) Uani 1 1 d . . . .
H18A H 0.7377 0.4481 0.6798 0.105 Uiso 1 1 calc GR . . .
H18B H 0.6410 0.4987 0.6338 0.105 Uiso 1 1 calc GR . . .
H18C H 0.6488 0.4114 0.6118 0.105 Uiso 1 1 calc GR . . .
C19 C 0.05271(19) 0.30330(14) 0.71963(11) 0.0394(5) Uani 1 1 d . . . .
H19A H 0.0344 0.3555 0.7331 0.047 Uiso 1 1 calc R . . .
H19B H -0.0211 0.2817 0.6846 0.047 Uiso 1 1 calc R . . .
C20 C 0.0706(2) 0.25484(14) 0.77994(10) 0.0408(5) Uani 1 1 d . . . .
H20A H 0.0766 0.2012 0.7653 0.049 Uiso 1 1 calc R . . .
H20B H -0.0046 0.2589 0.8016 0.049 Uiso 1 1 calc R . . .
C21 C 0.1900(2) 0.21208(13) 0.63541(12) 0.0468(6) Uani 1 1 d . . . .
H21A H 0.2651 0.2110 0.6135 0.056 Uiso 1 1 calc R . . .
H21B H 0.1992 0.1709 0.6653 0.056 Uiso 1 1 calc R . . .
C22 C 0.0693(3) 0.19243(19) 0.58275(18) 0.0911(12) Uani 1 1 d . . . .
H22A H -0.0065 0.1889 0.6032 0.137 Uiso 1 1 calc GR . . .
H22B H 0.0779 0.1439 0.5591 0.137 Uiso 1 1 calc GR . . .
H22C H 0.0580 0.2316 0.5517 0.137 Uiso 1 1 calc GR . . .
C23 C 0.1876(2) 0.37766(12) 0.62897(10) 0.0388(5) Uani 1 1 d . . . .
H23A H 0.2200 0.4263 0.6544 0.047 Uiso 1 1 calc R . . .
H23B H 0.2457 0.3672 0.5979 0.047 Uiso 1 1 calc R . . .
C24 C 0.0506(3) 0.38877(17) 0.58727(16) 0.0720(9) Uani 1 1 d . . . .
H24A H 0.0183 0.3425 0.5591 0.108 Uiso 1 1 calc GR . . .
H24B H 0.0557 0.4306 0.5596 0.108 Uiso 1 1 calc GR . . .
H24C H -0.0091 0.4002 0.6167 0.108 Uiso 1 1 calc GR . . .
C25 C 0.1718(2) 0.37304(12) 0.88696(11) 0.0388(5) Uani 1 1 d . . . .
H25A H 0.2500 0.3964 0.9182 0.047 Uiso 1 1 calc R . . .
H25B H 0.1412 0.4107 0.8553 0.047 Uiso 1 1 calc R . . .
C26 C 0.0651(2) 0.35971(16) 0.92674(13) 0.0522(6) Uani 1 1 d . . . .
H26A H -0.0117 0.3335 0.8977 0.078 Uiso 1 1 calc GR . . .
H26B H 0.0412 0.4083 0.9446 0.078 Uiso 1 1 calc GR . . .
H26C H 0.0981 0.3289 0.9631 0.078 Uiso 1 1 calc GR . . .
C27 C 0.2547(2) 0.21612(12) 0.89851(11) 0.0387(5) Uani 1 1 d . . . .
H27A H 0.3156 0.1814 0.8834 0.046 Uiso 1 1 calc R . . .
H27B H 0.2994 0.2405 0.9422 0.046 Uiso 1 1 calc R . . .
C28 C 0.1334(3) 0.16799(15) 0.90822(14) 0.0589(7) Uani 1 1 d . . . .
H28A H 0.0776 0.2002 0.9291 0.088 Uiso 1 1 calc GR . . .
H28B H 0.1623 0.1276 0.9364 0.088 Uiso 1 1 calc GR . . .
H28C H 0.0844 0.1459 0.8652 0.088 Uiso 1 1 calc GR . . .
C29 C 0.6178(2) -0.11182(13) 0.90774(10) 0.0411(5) Uani 1 1 d . . . .
H29A H 0.6115 -0.1673 0.9088 0.049 Uiso 1 1 calc R . . .
H29B H 0.6695 -0.0896 0.9508 0.049 Uiso 1 1 calc R . . .
C30 C 0.4794(2) -0.08075(13) 0.89449(10) 0.0413(5) Uani 1 1 d . . . .
H30A H 0.4856 -0.0250 0.8980 0.050 Uiso 1 1 calc R . . .
H30B H 0.4298 -0.0978 0.9269 0.050 Uiso 1 1 calc R . . .
C31 C 0.8404(2) -0.14597(16) 0.84589(12) 0.0570(7) Uani 1 1 d . . . .
H31A H 0.8099 -0.1947 0.8201 0.068 Uiso 1 1 calc R . . .
H31B H 0.9039 -0.1214 0.8237 0.068 Uiso 1 1 calc R . . .
C32 C 0.9141(3) -0.16333(16) 0.91453(13) 0.0579(7) Uani 1 1 d . . . .
H32A H 0.9499 -0.1162 0.9404 0.087 Uiso 1 1 calc GR . . .
H32B H 0.9851 -0.1957 0.9099 0.087 Uiso 1 1 calc GR . . .
H32C H 0.8542 -0.1892 0.9372 0.087 Uiso 1 1 calc GR . . .
C33 C 0.7703(3) 0.01197(14) 0.86892(12) 0.0543(6) Uani 1 1 d D . . .
H33A H 0.8479 0.0203 0.8497 0.065 Uiso 0.52(2) 1 calc R P A 1
H33B H 0.7065 0.0486 0.8513 0.065 Uiso 0.52(2) 1 calc R P A 1
H33C H 0.8144 0.0287 0.8342 0.065 Uiso 0.48(2) 1 calc R P A 2
H33D H 0.6965 0.0446 0.8691 0.065 Uiso 0.48(2) 1 calc R P A 2
C34A C 0.8113(15) 0.0296(6) 0.9447(2) 0.069(2) Uani 0.52(2) 1 d D P A 1
H34A H 0.7335 0.0352 0.9633 0.103 Uiso 0.52(2) 1 calc GR P A 1
H34B H 0.8663 0.0765 0.9547 0.103 Uiso 0.52(2) 1 calc GR P A 1
H34C H 0.8601 -0.0118 0.9642 0.103 Uiso 0.52(2) 1 calc GR P A 1
C35 C 0.2364(2) -0.07356(15) 0.79403(13) 0.0517(6) Uani 1 1 d . . . .
H35C H 0.2388 -0.0353 0.7620 0.062 Uiso 0.760(8) 1 calc R P B 2
H35D H 0.1679 -0.1127 0.7730 0.062 Uiso 0.760(8) 1 calc R P B 2
H35A H 0.2017 -0.0834 0.7459 0.062 Uiso 0.240(8) 1 calc R P B 1
H35B H 0.1805 -0.1056 0.8152 0.062 Uiso 0.240(8) 1 calc R P B 1
C36A C 0.1954(4) -0.0355(3) 0.8547(2) 0.0786(17) Uani 0.760(8) 1 d . P B 2
H36A H 0.1764 -0.0739 0.8833 0.118 Uiso 0.760(8) 1 calc GR P B 2
H36B H 0.1173 -0.0078 0.8403 0.118 Uiso 0.760(8) 1 calc GR P B 2
H36C H 0.2661 -0.0004 0.8791 0.118 Uiso 0.760(8) 1 calc GR P B 2
C37 C 0.3511(2) -0.21867(11) 0.81983(10) 0.0334(4) Uani 1 1 d . . . .
H37A H 0.2947 -0.2408 0.7779 0.040 Uiso 1 1 calc R . . .
H37B H 0.4315 -0.2466 0.8270 0.040 Uiso 1 1 calc R . . .
C38 C 0.2800(3) -0.23316(14) 0.87666(13) 0.0543(6) Uani 1 1 d . . . .
H38A H 0.3379 -0.2168 0.9192 0.081 Uiso 1 1 calc GR . . .
H38B H 0.2559 -0.2871 0.8752 0.081 Uiso 1 1 calc GR . . .
H38C H 0.2013 -0.2047 0.8715 0.081 Uiso 1 1 calc GR . . .
C39 C 0.4766(2) -0.11496(15) 0.57525(11) 0.0482(6) Uani 1 1 d . . . .
H39A H 0.5139 -0.1642 0.5680 0.058 Uiso 1 1 calc R . . .
H39B H 0.4156 -0.1050 0.5341 0.058 Uiso 1 1 calc R . . .
C40 C 0.5869(3) -0.05146(16) 0.59384(12) 0.0552(6) Uani 1 1 d . . . .
H40A H 0.5493 -0.0015 0.5950 0.066 Uiso 1 1 calc R . . .
H40B H 0.6427 -0.0531 0.5608 0.066 Uiso 1 1 calc R . . .
C41 C 0.2643(2) -0.04436(15) 0.62701(12) 0.0529(6) Uani 1 1 d . . . .
H41A H 0.1908 -0.0594 0.6473 0.063 Uiso 1 1 calc R . . .
H41B H 0.3038 0.0039 0.6509 0.063 Uiso 1 1 calc R . . .
C42 C 0.2067(4) -0.0281(2) 0.55675(16) 0.0913(12) Uani 1 1 d . . . .
H42A H 0.2730 -0.0017 0.5384 0.137 Uiso 1 1 calc GR . . .
H42B H 0.1327 0.0036 0.5564 0.137 Uiso 1 1 calc GR . . .
H42C H 0.1772 -0.0756 0.5300 0.137 Uiso 1 1 calc GR . . .
C43 C 0.2899(2) -0.20866(13) 0.62775(12) 0.0490(6) Uani 1 1 d . . . .
H43A H 0.3486 -0.2488 0.6426 0.059 Uiso 1 1 calc R . . .
H43B H 0.2245 -0.2071 0.6558 0.059 Uiso 1 1 calc R . . .
C44 C 0.2179(3) -0.23269(16) 0.55672(13) 0.0667(8) Uani 1 1 d . . . .
H44A H 0.1604 -0.1933 0.5403 0.100 Uiso 1 1 calc GR . . .
H44B H 0.1660 -0.2798 0.5559 0.100 Uiso 1 1 calc GR . . .
H44C H 0.2812 -0.2402 0.5286 0.100 Uiso 1 1 calc GR . . .
C45A C 0.7997(6) 0.0191(3) 0.7038(3) 0.0621(14) Uani 0.695(5) 1 d D P C 1
H45A H 0.7554 0.0556 0.7286 0.074 Uiso 0.695(5) 1 calc R P C 1
H45B H 0.8768 0.0041 0.7353 0.074 Uiso 0.695(5) 1 calc R P C 1
C47 C 0.7959(2) -0.14146(14) 0.65850(13) 0.0499(6) Uani 1 1 d . . . .
H47A H 0.8589 -0.1478 0.7000 0.060 Uiso 1 1 calc R . . .
H47B H 0.7425 -0.1895 0.6463 0.060 Uiso 1 1 calc R . . .
C48 C 0.8744(3) -0.1312(2) 0.6045(2) 0.0938(12) Uani 1 1 d . . . .
H48A H 0.8147 -0.1247 0.5626 0.141 Uiso 1 1 calc GR . . .
H48B H 0.9240 -0.1758 0.5993 0.141 Uiso 1 1 calc GR . . .
H48C H 0.9346 -0.0865 0.6172 0.141 Uiso 1 1 calc GR . . .
N1 N 0.34577(14) 0.42765(8) 0.78663(7) 0.0235(3) Uani 1 1 d . . . .
N2 N 0.57676(15) -0.20770(8) 0.73323(7) 0.0250(3) Uani 1 1 d . . . .
P1 P 0.54672(4) 0.33844(3) 0.87016(2) 0.02341(10) Uani 1 1 d . . . .
P2 P 0.53222(5) 0.33422(3) 0.71747(2) 0.02619(10) Uani 1 1 d . . . .
P3 P 0.20734(5) 0.30294(3) 0.68839(2) 0.02604(10) Uani 1 1 d . . . .
P4 P 0.22463(5) 0.29104(3) 0.83938(2) 0.02593(10) Uani 1 1 d . . . .
P5 P 0.69709(5) -0.08560(3) 0.83948(3) 0.03203(11) Uani 1 1 d . . . .
P6 P 0.39693(5) -0.11855(3) 0.80857(2) 0.02766(10) Uani 1 1 d . . . .
P7 P 0.38919(5) -0.11663(3) 0.64496(2) 0.03027(11) Uani 1 1 d . . . .
P8 P 0.68524(5) -0.06753(3) 0.67745(3) 0.03484(12) Uani 1 1 d D . . .
Fe1 Fe 0.37675(2) 0.32009(2) 0.77916(2) 0.02007(6) Uani 1 1 d . . . .
Fe2 Fe 0.54280(2) -0.10031(2) 0.74234(2) 0.02321(6) Uani 1 1 d . . . .
I1 I 0.63126(2) 0.64918(2) 0.91540(2) 0.04315(5) Uani 1 1 d . . . .
I2 I 0.63711(2) 0.67479(2) 0.53392(2) 0.05375(5) Uani 1 1 d . . . .
N3 N 0.9438(3) 0.49789(18) 0.78286(17) 0.0911(9) Uani 1 1 d . . . .
C49 C 0.9570(3) 0.5418(2) 0.82753(19) 0.0700(8) Uani 1 1 d . . . .
C50 C 0.9765(3) 0.6008(3) 0.8852(2) 0.1061(14) Uani 1 1 d . . . .
H50A H 1.0084 0.6487 0.8722 0.159 Uiso 1 1 calc GR . . .
H50B H 1.0403 0.5846 0.9222 0.159 Uiso 1 1 calc GR . . .
H50C H 0.8935 0.6075 0.8988 0.159 Uiso 1 1 calc GR . . .
N4 N 1.0109(3) 0.7190(2) 0.7412(2) 0.1192(13) Uani 1 1 d . . . .
C51 C 0.9910(3) 0.6712(2) 0.6991(2) 0.0811(10) Uani 1 1 d . . . .
C52 C 0.9640(3) 0.6097(2) 0.64627(19) 0.0900(11) Uani 1 1 d . . . .
H52A H 0.9453 0.5624 0.6648 0.135 Uiso 1 1 calc GR . . .
H52B H 1.0400 0.6048 0.6261 0.135 Uiso 1 1 calc GR . . .
H52C H 0.8886 0.6208 0.6126 0.135 Uiso 1 1 calc GR . . .
N5 N 0.2934(3) 0.58469(16) 0.64028(14) 0.0776(7) Uani 1 1 d . . . .
C53 C 0.2997(3) 0.56691(14) 0.58663(15) 0.0533(6) Uani 1 1 d . . . .
C54 C 0.3091(3) 0.54479(18) 0.51793(15) 0.0734(8) Uani 1 1 d . . . .
H54A H 0.2322 0.5601 0.4875 0.110 Uiso 1 1 calc GR . . .
H54B H 0.3139 0.4900 0.5120 0.110 Uiso 1 1 calc GR . . .
H54C H 0.3876 0.5696 0.5086 0.110 Uiso 1 1 calc GR . . .
C36B C 0.2010(11) 0.0053(4) 0.8100(8) 0.071(5) Uani 0.240(8) 1 d . P B 1
H36D H 0.1082 0.0100 0.7919 0.106 Uiso 0.240(8) 1 calc GR P B 1
H36E H 0.2526 0.0409 0.7906 0.106 Uiso 0.240(8) 1 calc GR P B 1
H36F H 0.2189 0.0165 0.8581 0.106 Uiso 0.240(8) 1 calc GR P B 1
C46A C 0.8491(6) 0.0611(3) 0.6511(3) 0.0950(17) Uani 0.695(5) 1 d D P C 1
H46A H 0.9103 0.0304 0.6327 0.143 Uiso 0.695(5) 1 calc GR P C 1
H46B H 0.8934 0.1092 0.6712 0.143 Uiso 0.695(5) 1 calc GR P C 1
H46C H 0.7754 0.0704 0.6159 0.143 Uiso 0.695(5) 1 calc GR P C 1
C45B C 0.7748(12) 0.0287(5) 0.6874(9) 0.067(2) Uani 0.305(5) 1 d D P C 2
H45C H 0.7715 0.0469 0.6432 0.080 Uiso 0.305(5) 1 calc R P C 2
H45D H 0.7296 0.0646 0.7123 0.080 Uiso 0.305(5) 1 calc R P C 2
C46B C 0.9185(9) 0.0280(6) 0.7239(6) 0.091(3) Uani 0.305(5) 1 d D P C 2
H46D H 0.9225 0.0096 0.7676 0.136 Uiso 0.305(5) 1 calc GR P C 2
H46E H 0.9591 0.0792 0.7291 0.136 Uiso 0.305(5) 1 calc GR P C 2
H46F H 0.9651 -0.0052 0.6983 0.136 Uiso 0.305(5) 1 calc GR P C 2
C34B C 0.8660(11) 0.0314(6) 0.9348(4) 0.054(2) Uani 0.48(2) 1 d D P A 2
H34D H 0.8752 0.0862 0.9446 0.081 Uiso 0.48(2) 1 calc GR P A 2
H34E H 0.9510 0.0124 0.9320 0.081 Uiso 0.48(2) 1 calc GR P A 2
H34F H 0.8333 0.0081 0.9700 0.081 Uiso 0.48(2) 1 calc GR P A 2

loop_
_atom_site_aniso_label
_atom_site_aniso_U_11
_atom_site_aniso_U_22
_atom_site_aniso_U_33
_atom_site_aniso_U_23
_atom_site_aniso_U_13
_atom_site_aniso_U_12
C1 0.0216(8) 0.0246(9) 0.0231(8) 0.0010(7) 0.0038(7) 0.0004(7)
C2 0.0282(9) 0.0234(9) 0.0249(9) 0.0015(7) 0.0023(7) 0.0015(7)
C3 0.0313(10) 0.0238(9) 0.0268(9) 0.0016(7) 0.0046(8) 0.0012(7)
C4 0.0323(10) 0.0230(9) 0.0263(9) 0.0014(7) 0.0047(8) 0.0013(7)
C5 0.0245(9) 0.0268(10) 0.0258(9) 0.0003(7) 0.0029(7) 0.0030(7)
C6 0.0422(12) 0.0242(10) 0.0487(13) -0.0035(9) 0.0064(10) 0.0075(9)
C7 0.0321(10) 0.0260(10) 0.0257(9) 0.0021(7) 0.0085(8) 0.0046(8)
C8 0.0632(15) 0.0238(10) 0.0391(12) 0.0028(9) 0.0157(11) 0.0122(9)
C9 0.0217(9) 0.0505(13) 0.0366(11) 0.0021(9) 0.0022(8) -0.0029(9)
C10 0.0225(9) 0.0542(13) 0.0366(11) 0.0070(10) 0.0098(8) 0.0074(9)
C11 0.0410(12) 0.0301(10) 0.0374(11) 0.0039(9) -0.0061(9) 0.0044(9)
C12 0.0575(16) 0.0642(17) 0.0522(15) 0.0156(13) 0.0057(12) 0.0302(13)
C13 0.0333(10) 0.0302(10) 0.0323(10) -0.0044(8) 0.0010(8) 0.0032(8)
C14 0.0442(13) 0.0419(12) 0.0379(12) -0.0102(10) -0.0046(10) 0.0021(10)
C15 0.0428(12) 0.0439(12) 0.0275(10) 0.0021(9) 0.0121(9) 0.0068(9)
C16 0.0628(17) 0.0710(19) 0.0771(19) -0.0222(15) 0.0374(16) 0.0079(14)
C17 0.0467(13) 0.0417(13) 0.0761(17) 0.0279(12) 0.0249(13) 0.0082(10)
C18 0.083(2) 0.0562(17) 0.087(2) 0.0211(15) 0.0504(18) -0.0006(15)
C19 0.0229(10) 0.0559(14) 0.0358(11) 0.0012(10) -0.0009(9) 0.0013(9)
C20 0.0263(10) 0.0556(14) 0.0378(11) 0.0023(10) 0.0039(9) -0.0117(9)
C21 0.0432(12) 0.0409(12) 0.0454(13) -0.0152(10) -0.0104(10) 0.0073(10)
C22 0.0661(19) 0.074(2) 0.103(3) -0.0484(19) -0.0335(18) 0.0088(16)
C23 0.0389(11) 0.0430(12) 0.0322(11) 0.0088(9) -0.0002(9) 0.0049(9)
C24 0.0580(17) 0.0691(19) 0.077(2) 0.0349(16) -0.0238(15) 0.0030(14)
C25 0.0315(11) 0.0424(12) 0.0441(12) -0.0041(10) 0.0134(9) 0.0057(9)
C26 0.0363(12) 0.0719(17) 0.0525(14) -0.0009(13) 0.0193(11) 0.0132(11)
C27 0.0411(12) 0.0417(12) 0.0360(11) 0.0092(9) 0.0117(9) 0.0032(9)
C28 0.0651(17) 0.0538(15) 0.0657(17) 0.0227(13) 0.0273(14) -0.0046(13)
C29 0.0506(13) 0.0427(12) 0.0260(10) 0.0000(9) 0.0004(9) -0.0016(10)
C30 0.0514(13) 0.0413(12) 0.0317(11) -0.0071(9) 0.0139(10) -0.0011(10)
C31 0.0429(13) 0.0737(18) 0.0461(14) -0.0113(12) -0.0077(11) 0.0211(12)
C32 0.0515(15) 0.0612(16) 0.0582(16) 0.0102(13) 0.0004(13) 0.0188(12)
C33 0.0627(16) 0.0434(13) 0.0480(14) -0.0090(11) 0.0001(12) -0.0194(12)
C34A 0.065(5) 0.039(3) 0.077(4) -0.018(3) -0.031(3) -0.011(4)
C35 0.0466(13) 0.0614(15) 0.0552(15) 0.0168(12) 0.0201(12) 0.0299(12)
C36A 0.062(3) 0.081(3) 0.100(4) -0.002(3) 0.030(2) 0.037(2)
C37 0.0377(11) 0.0276(10) 0.0376(11) 0.0047(8) 0.0133(9) 0.0021(8)
C38 0.0715(17) 0.0399(13) 0.0633(16) 0.0085(11) 0.0404(14) 0.0019(12)
C39 0.0554(14) 0.0625(15) 0.0276(11) 0.0052(10) 0.0083(10) 0.0138(12)
C40 0.0626(16) 0.0638(16) 0.0439(13) 0.0216(12) 0.0170(12) 0.0000(13)
C41 0.0511(14) 0.0536(14) 0.0476(14) 0.0004(11) -0.0078(11) 0.0262(12)
C42 0.116(3) 0.099(3) 0.0628(19) 0.0282(18) 0.0071(19) 0.063(2)
C43 0.0545(14) 0.0414(13) 0.0413(12) -0.0001(10) -0.0090(11) -0.0087(11)
C44 0.082(2) 0.0553(16) 0.0469(15) -0.0022(12) -0.0180(14) -0.0084(14)
C45A 0.067(3) 0.052(2) 0.068(4) 0.0013(19) 0.022(2) -0.027(2)
C47 0.0447(13) 0.0542(14) 0.0558(15) -0.0011(12) 0.0228(12) 0.0088(11)
C48 0.091(2) 0.077(2) 0.136(3) -0.009(2) 0.087(2) -0.0078(18)
N1 0.0214(7) 0.0230(8) 0.0253(7) 0.0004(6) 0.0031(6) 0.0028(6)
N2 0.0259(8) 0.0227(8) 0.0261(8) 0.0001(6) 0.0053(6) 0.0021(6)
P1 0.0199(2) 0.0233(2) 0.0257(2) 0.00080(18) 0.00188(18) 0.00266(17)
P2 0.0235(2) 0.0277(2) 0.0288(2) 0.00522(19) 0.00709(19) 0.00501(18)
P3 0.0231(2) 0.0275(2) 0.0249(2) -0.00081(19) -0.00021(19) 0.00281(18)
P4 0.0215(2) 0.0284(2) 0.0273(2) 0.00103(19) 0.00473(19) -0.00107(18)
P5 0.0331(3) 0.0288(3) 0.0302(3) -0.0034(2) -0.0001(2) 0.0009(2)
P6 0.0307(3) 0.0242(2) 0.0293(2) 0.00187(19) 0.0083(2) 0.00649(19)
P7 0.0342(3) 0.0284(2) 0.0262(2) 0.0015(2) 0.0011(2) 0.0067(2)
P8 0.0378(3) 0.0304(3) 0.0385(3) 0.0031(2) 0.0138(2) -0.0027(2)
Fe1 0.01858(12) 0.01751(12) 0.02340(12) 0.00023(9) 0.00293(10) 0.00266(9)
Fe2 0.02703(13) 0.01692(12) 0.02513(13) 0.00071(10) 0.00426(11) 0.00291(10)
I1 0.04282(9) 0.04785(9) 0.03830(8) 0.01225(6) 0.00428(6) 0.00345(6)
I2 0.07472(12) 0.05214(10) 0.03185(8) -0.00126(7) 0.00589(8) 0.00941(8)
N3 0.092(2) 0.0715(19) 0.104(2) 0.0052(17) 0.0084(19) 0.0062(16)
C49 0.0425(15) 0.082(2) 0.090(2) 0.0282(19) 0.0157(16) 0.0094(15)
C50 0.060(2) 0.159(4) 0.096(3) -0.027(3) 0.023(2) 0.015(2)
N4 0.080(2) 0.102(3) 0.158(4) -0.002(3) -0.012(2) 0.015(2)
C51 0.0453(17) 0.088(3) 0.108(3) 0.032(2) 0.0018(19) 0.0148(17)
C52 0.063(2) 0.111(3) 0.095(3) 0.008(2) 0.0114(19) 0.015(2)
N5 0.096(2) 0.0751(18) 0.0683(17) 0.0141(14) 0.0274(15) 0.0109(15)
C53 0.0564(15) 0.0378(13) 0.0678(18) 0.0114(12) 0.0147(14) 0.0056(11)
C54 0.083(2) 0.0667(19) 0.070(2) -0.0072(15) 0.0208(17) 0.0020(16)
C36B 0.048(7) 0.058(7) 0.122(13) 0.030(8) 0.043(7) 0.025(5)
C46A 0.109(4) 0.075(3) 0.103(4) 0.011(3) 0.035(3) -0.029(3)
C45B 0.076(4) 0.062(4) 0.066(5) 0.004(3) 0.030(4) -0.028(4)
C46B 0.097(5) 0.077(5) 0.094(5) 0.002(4) 0.019(5) -0.028(4)
C34B 0.043(4) 0.038(3) 0.068(4) -0.004(3) -0.016(3) -0.011(4)

loop_
_atom_type_symbol
_atom_type_description
_atom_type_scat_dispersion_real
_atom_type_scat_dispersion_imag
_atom_type_scat_source
C C 0.0033 0.0016 'International Tables Vol C Tables 4.2.6.8 and 6.1.1.4'
H H 0.0000 0.0000 'International Tables Vol C Tables 4.2.6.8 and 6.1.1.4'
N N 0.0061 0.0033 'International Tables Vol C Tables 4.2.6.8 and 6.1.1.4'
P P 0.1023 0.0942 'International Tables Vol C Tables 4.2.6.8 and 6.1.1.4'
Fe Fe 0.3463 0.8444 'International Tables Vol C Tables 4.2.6.8 and 6.1.1.4'
I I -0.4742 1.8119 'International Tables Vol C Tables 4.2.6.8 and 6.1.1.4'

loop_
_exptl_crystal_face_index_h
_exptl_crystal_face_index_k
_exptl_crystal_face_index_l
_exptl_crystal_face_perp_dist
_exptl_oxdiff_crystal_face_indexfrac_h
_exptl_oxdiff_crystal_face_indexfrac_k
_exptl_oxdiff_crystal_face_indexfrac_l
_exptl_oxdiff_crystal_face_x
_exptl_oxdiff_crystal_face_y
_exptl_oxdiff_crystal_face_z
0 -24 -1 0.1250 -0.0002 -24.0055 -0.9637 -0.7048 -0.6487 0.2198
0 24 1 0.1250 0.0002 24.0055 0.9637 0.7048 0.6487 -0.2198
0 4 -28 0.1771 0.0151 3.9626 -28.0103 -0.6611 0.7414 -0.1235
0 -4 28 0.2078 -0.0151 -3.9626 28.0103 0.6611 -0.7414 0.1235
14 4 -3 0.2526 13.9978 4.0005 -2.9941 0.1350 -0.1489 -0.9711
-14 -3 -1 0.2235 -13.9956 -3.0058 -1.0080 -0.2174 0.2668 0.9495
0 20 -18 0.1175 0.0103 19.9789 -18.0331 0.0667 0.9640 -0.2413
-1 -19 20 0.1782 -1.0110 -18.9763 20.0310 0.0093 -0.9576 0.3042
14 -1 -3 0.2619 13.9976 -1.0004 -2.9865 -0.0061 -0.2887 -0.9246
1 15 20 0.1399 0.9895 15.0300 19.9811 0.9836 -0.0536 -0.1437
0 -15 -21 0.1512 0.0107 -15.0311 -20.9804 -1.0037 0.0526 0.0745
10 -7 -22 0.2655 10.0087 -7.0283 -21.9838 -0.7306 0.0644 -0.6633
-12 -10 -1 0.2058 -11.9964 -10.0064 -0.9956 -0.3999 0.0241 0.8824
-13 2 18 0.2738 -13.0059 2.0212 17.9881 0.4564 -0.0440 0.8956
-12 14 0 0.2169 -11.9962 13.9990 -0.0319 0.3049 0.6729 0.6626
0 24 -10 0.1030 0.0061 23.9905 -10.0380 0.4007 0.8960 -0.2538
13 -12 -1 0.2668 12.9965 -11.9998 -0.9704 -0.2686 -0.6179 -0.7503
-2 20 14 0.1125 -2.0063 20.0219 13.9700 0.9363 0.2915 -0.0105
12 13 -1 0.2277 11.9976 13.0042 -1.0092 0.4292 0.1047 -0.9164

loop_
_geom_angle_atom_site_label_1
_geom_angle_atom_site_label_2
_geom_angle_atom_site_label_3
_geom_angle
C2 C1 Fe1 175.99(16)
C1 C2 C3 178.8(2)
C4 C3 C2 179.1(2)
C3 C4 Fe2 176.88(17)
N1 C5 C6 177.9(2)
C5 C6 H6A 109.5
C5 C6 H6B 109.5
C5 C6 H6C 109.5
H6A C6 H6B 109.5
H6A C6 H6C 109.5
H6B C6 H6C 109.5
N2 C7 C8 179.7(2)
C7 C8 H8A 109.5
C7 C8 H8B 109.5
C7 C8 H8C 109.5
H8A C8 H8B 109.5
H8A C8 H8C 109.5
H8B C8 H8C 109.5
H9A C9 H9B 108.2
C10 C9 H9A 109.8
C10 C9 H9B 109.8
C10 C9 P1 109.43(14)
P1 C9 H9A 109.8
P1 C9 H9B 109.8
C9 C10 H10A 110.1
C9 C10 H10B 110.1
C9 C10 P2 107.81(14)
H10A C10 H10B 108.5
P2 C10 H10A 110.1
P2 C10 H10B 110.1
H11A C11 H11B 107.1
C12 C11 H11A 107.8
C12 C11 H11B 107.8
C12 C11 P1 118.04(17)
P1 C11 H11A 107.8
P1 C11 H11B 107.8
C11 C12 H12A 109.5
C11 C12 H12B 109.5
C11 C12 H12C 109.5
H12A C12 H12B 109.5
H12A C12 H12C 109.5
H12B C12 H12C 109.5
H13A C13 H13B 107.3
C14 C13 H13A 108.2
C14 C13 H13B 108.2
C14 C13 P1 116.42(14)
P1 C13 H13A 108.2
P1 C13 H13B 108.2
C13 C14 H14A 109.5
C13 C14 H14B 109.5
C13 C14 H14C 109.5
H14A C14 H14B 109.5
H14A C14 H14C 109.5
H14B C14 H14C 109.5
H15A C15 H15B 107.1
C16 C15 H15A 107.6
C16 C15 H15B 107.6
C16 C15 P2 118.78(17)
P2 C15 H15A 107.6
P2 C15 H15B 107.6
C15 C16 H16A 109.5
C15 C16 H16B 109.5
C15 C16 H16C 109.5
H16A C16 H16B 109.5
H16A C16 H16C 109.5
H16B C16 H16C 109.5
H17A C17 H17B 106.7
C18 C17 H17A 106.9
C18 C17 H17B 106.9
C18 C17 P2 121.65(19)
P2 C17 H17A 106.9
P2 C17 H17B 106.9
C17 C18 H18A 109.5
C17 C18 H18B 109.5
C17 C18 H18C 109.5
H18A C18 H18B 109.5
H18A C18 H18C 109.5
H18B C18 H18C 109.5
H19A C19 H19B 108.5
C20 C19 H19A 110.2
C20 C19 H19B 110.2
C20 C19 P3 107.51(14)
P3 C19 H19A 110.2
P3 C19 H19B 110.2
C19 C20 H20A 110.1
C19 C20 H20B 110.1
C19 C20 P4 107.90(14)
H20A C20 H20B 108.4
P4 C20 H20A 110.1
P4 C20 H20B 110.1
H21A C21 H21B 106.9
C22 C21 H21A 107.2
C22 C21 H21B 107.2
C22 C21 P3 120.43(18)
P3 C21 H21A 107.2
P3 C21 H21B 107.2
C21 C22 H22A 109.5
C21 C22 H22B 109.5
C21 C22 H22C 109.5
H22A C22 H22B 109.5
H22A C22 H22C 109.5
H22B C22 H22C 109.5
H23A C23 H23B 107.0
C24 C23 H23A 107.5
C24 C23 H23B 107.5
C24 C23 P3 119.19(17)
P3 C23 H23A 107.5
P3 C23 H23B 107.5
C23 C24 H24A 109.5
C23 C24 H24B 109.5
C23 C24 H24C 109.5
H24A C24 H24B 109.5
H24A C24 H24C 109.5
H24B C24 H24C 109.5
H25A C25 H25B 107.0
C26 C25 H25A 107.5
C26 C25 H25B 107.5
C26 C25 P4 119.13(17)
P4 C25 H25A 107.5
P4 C25 H25B 107.5
C25 C26 H26A 109.5
C25 C26 H26B 109.5
C25 C26 H26C 109.5
H26A C26 H26B 109.5
H26A C26 H26C 109.5
H26B C26 H26C 109.5
H27A C27 H27B 107.3
C28 C27 H27A 108.0
C28 C27 H27B 108.0
C28 C27 P4 117.16(16)
P4 C27 H27A 108.0
P4 C27 H27B 108.0
C27 C28 H28A 109.5
C27 C28 H28B 109.5
C27 C28 H28C 109.5
H28A C28 H28B 109.5
H28A C28 H28C 109.5
H28B C28 H28C 109.5
H29A C29 H29B 108.5
C30 C29 H29A 110.2
C30 C29 H29B 110.2
C30 C29 P5 107.38(14)
P5 C29 H29A 110.2
P5 C29 H29B 110.2
C29 C30 H30A 110.4
C29 C30 H30B 110.4
C29 C30 P6 106.52(14)
H30A C30 H30B 108.6
P6 C30 H30A 110.4
P6 C30 H30B 110.4
H31A C31 H31B 107.0
C32 C31 H31A 107.6
C32 C31 H31B 107.6
C32 C31 P5 118.96(18)
P5 C31 H31A 107.6
P5 C31 H31B 107.6
C31 C32 H32A 109.5
C31 C32 H32B 109.5
C31 C32 H32C 109.5
H32A C32 H32B 109.5
H32A C32 H32C 109.5
H32B C32 H32C 109.5
H33A C33 H33B 107.4
H33C C33 H33D 106.5
C34A C33 H33A 108.3
C34A C33 H33B 108.3
C34A C33 P5 116.1(4)
P5 C33 H33A 108.3
P5 C33 H33B 108.3
P5 C33 H33C 106.4
P5 C33 H33D 106.4
C34B C33 H33C 106.4
C34B C33 H33D 106.4
C34B C33 P5 123.7(4)
C33 C34A H34A 109.5
C33 C34A H34B 109.5
C33 C34A H34C 109.5
H34A C34A H34B 109.5
H34A C34A H34C 109.5
H34B C34A H34C 109.5
H35C C35 H35D 107.3
H35A C35 H35B 105.6
C36A C35 H35C 108.0
C36A C35 H35D 108.0
C36A C35 P6 117.0(2)
P6 C35 H35C 108.0
P6 C35 H35D 108.0
P6 C35 H35A 104.3
P6 C35 H35B 104.3
C36B C35 H35A 104.3
C36B C35 H35B 104.3
C36B C35 P6 131.7(5)
C35 C36A H36A 109.5
C35 C36A H36B 109.5
C35 C36A H36C 109.5
H36A C36A H36B 109.5
H36A C36A H36C 109.5
H36B C36A H36C 109.5
H37A C37 H37B 107.2
C38 C37 H37A 107.9
C38 C37 H37B 107.9
C38 C37 P6 117.62(15)
P6 C37 H37A 107.9
P6 C37 H37B 107.9
C37 C38 H38A 109.5
C37 C38 H38B 109.5
C37 C38 H38C 109.5
H38A C38 H38B 109.5
H38A C38 H38C 109.5
H38B C38 H38C 109.5
H39A C39 H39B 108.5
C40 C39 H39A 110.1
C40 C39 H39B 110.1
C40 C39 P7 107.82(16)
P7 C39 H39A 110.1
P7 C39 H39B 110.1
C39 C40 H40A 110.2
C39 C40 H40B 110.2
C39 C40 P8 107.46(15)
H40A C40 H40B 108.5
P8 C40 H40A 110.2
P8 C40 H40B 110.2
H41A C41 H41B 106.8
C42 C41 H41A 107.1
C42 C41 H41B 107.1
C42 C41 P7 121.0(2)
P7 C41 H41A 107.1
P7 C41 H41B 107.1
C41 C42 H42A 109.5
C41 C42 H42B 109.5
C41 C42 H42C 109.5
H42A C42 H42B 109.5
H42A C42 H42C 109.5
H42B C42 H42C 109.5
H43A C43 H43B 107.0
C44 C43 H43A 107.6
C44 C43 H43B 107.6
C44 C43 P7 118.80(18)
P7 C43 H43A 107.6
P7 C43 H43B 107.6
C43 C44 H44A 109.5
C43 C44 H44B 109.5
C43 C44 H44C 109.5
H44A C44 H44B 109.5
H44A C44 H44C 109.5
H44B C44 H44C 109.5
H45A C45A H45B 107.0
P8 C45A H45A 107.5
P8 C45A H45B 107.5
C46A C45A H45A 107.5
C46A C45A H45B 107.5
C46A C45A P8 119.3(4)
H47A C47 H47B 106.9
C48 C47 H47A 107.4
C48 C47 H47B 107.4
C48 C47 P8 119.8(2)
P8 C47 H47A 107.4
P8 C47 H47B 107.4
C47 C48 H48A 109.5
C47 C48 H48B 109.5
C47 C48 H48C 109.5
H48A C48 H48B 109.5
H48A C48 H48C 109.5
H48B C48 H48C 109.5
C5 N1 Fe1 178.30(15)
C7 N2 Fe2 178.98(17)
C9 P1 C11 106.23(10)
C9 P1 Fe1 107.26(7)
C11 P1 Fe1 118.38(7)
C13 P1 C9 101.21(10)
C13 P1 C11 102.30(10)
C13 P1 Fe1 119.53(7)
C10 P2 Fe1 107.71(7)
C15 P2 C10 103.64(10)
C15 P2 C17 105.35(11)
C15 P2 Fe1 119.19(7)
C17 P2 C10 103.31(11)
C17 P2 Fe1 115.86(8)
C19 P3 Fe1 107.18(7)
C21 P3 C19 103.33(11)
C21 P3 C23 104.89(11)
C21 P3 Fe1 118.35(7)
C23 P3 C19 103.40(10)
C23 P3 Fe1 117.79(7)
C20 P4 Fe1 107.94(7)
C25 P4 C20 103.32(10)
C25 P4 C27 105.29(10)
C25 P4 Fe1 115.23(7)
C27 P4 C20 103.48(10)
C27 P4 Fe1 119.78(7)
C29 P5 C31 104.48(12)
C29 P5 C33 103.07(11)
C29 P5 Fe2 108.18(7)
C31 P5 C33 104.55(13)
C31 P5 Fe2 117.16(8)
C33 P5 Fe2 117.77(8)
C30 P6 C35 104.07(11)
C30 P6 Fe2 106.95(7)
C35 P6 Fe2 121.39(8)
C37 P6 C30 102.60(10)
C37 P6 C35 103.16(11)
C37 P6 Fe2 116.54(7)
C39 P7 C41 104.21(12)
C39 P7 C43 103.91(12)
C39 P7 Fe2 107.85(8)
C41 P7 Fe2 118.74(8)
C43 P7 C41 103.64(12)
C43 P7 Fe2 116.87(8)
C40 P8 C45A 105.76(19)
C40 P8 Fe2 107.80(8)
C40 P8 C45B 92.9(5)
C45A P8 Fe2 119.4(2)
C47 P8 C40 103.11(13)
C47 P8 C45A 103.0(3)
C47 P8 Fe2 116.14(8)
C47 P8 C45B 109.5(5)
C45B P8 Fe2 122.8(7)
C1 Fe1 N1 178.73(7)
C1 Fe1 P1 88.98(5)
C1 Fe1 P2 84.79(5)
C1 Fe1 P3 91.50(5)
C1 Fe1 P4 88.46(5)
N1 Fe1 P1 90.03(4)
N1 Fe1 P2 94.34(5)
N1 Fe1 P3 89.48(5)
N1 Fe1 P4 92.42(5)
P2 Fe1 P1 85.955(19)
P2 Fe1 P3 93.955(19)
P3 Fe1 P1 179.49(2)
P4 Fe1 P1 94.343(19)
P4 Fe1 P2 173.24(2)
P4 Fe1 P3 85.805(19)
C4 Fe2 N2 178.57(7)
C4 Fe2 P5 90.25(6)
C4 Fe2 P6 85.03(6)
C4 Fe2 P7 90.50(6)
C4 Fe2 P8 88.40(6)
N2 Fe2 P5 89.69(5)
N2 Fe2 P6 93.54(5)
N2 Fe2 P7 89.57(5)
N2 Fe2 P8 93.03(5)
P5 Fe2 P7 179.25(2)
P6 Fe2 P5 85.23(2)
P6 Fe2 P7 94.89(2)
P6 Fe2 P8 173.42(2)
P8 Fe2 P5 94.59(2)
P8 Fe2 P7 85.37(2)
N3 C49 C50 178.4(4)
C49 C50 H50A 109.5
C49 C50 H50B 109.5
C49 C50 H50C 109.5
H50A C50 H50B 109.5
H50A C50 H50C 109.5
H50B C50 H50C 109.5
N4 C51 C52 179.0(5)
C51 C52 H52A 109.5
C51 C52 H52B 109.5
C51 C52 H52C 109.5
H52A C52 H52B 109.5
H52A C52 H52C 109.5
H52B C52 H52C 109.5
N5 C53 C54 179.3(3)
C53 C54 H54A 109.5
C53 C54 H54B 109.5
C53 C54 H54C 109.5
H54A C54 H54B 109.5
H54A C54 H54C 109.5
H54B C54 H54C 109.5
C35 C36B H36D 109.5
C35 C36B H36E 109.5
C35 C36B H36F 109.5
H36D C36B H36E 109.5
H36D C36B H36F 109.5
H36E C36B H36F 109.5
C45A C46A H46A 109.5
C45A C46A H46B 109.5
C45A C46A H46C 109.5
H46A C46A H46B 109.5
H46A C46A H46C 109.5
H46B C46A H46C 109.5
P8 C45B H45C 109.0
P8 C45B H45D 109.0
H45C C45B H45D 107.8
C46B C45B P8 112.9(6)
C46B C45B H45C 109.0
C46B C45B H45D 109.0
C45B C46B H46D 109.5
C45B C46B H46E 109.5
C45B C46B H46F 109.5
H46D C46B H46E 109.5
H46D C46B H46F 109.5
H46E C46B H46F 109.5
C33 C34B H34D 109.5
C33 C34B H34E 109.5
C33 C34B H34F 109.5
H34D C34B H34E 109.5
H34D C34B H34F 109.5
H34E C34B H34F 109.5

loop_
_geom_bond_atom_site_label_1
_geom_bond_atom_site_label_2
_geom_bond_distance
C1 C2 1.220(2)
C1 Fe1 1.9029(18)
C2 C3 1.385(3)
C3 C4 1.222(3)
C4 Fe2 1.9030(18)
C5 C6 1.452(3)
C5 N1 1.146(2)
C6 H6A 0.9600
C6 H6B 0.9600
C6 H6C 0.9600
C7 C8 1.453(2)
C7 N2 1.142(2)
C8 H8A 0.9600
C8 H8B 0.9600
C8 H8C 0.9600
C9 H9A 0.9700
C9 H9B 0.9700
C9 C10 1.512(3)
C9 P1 1.836(2)
C10 H10A 0.9700
C10 H10B 0.9700
C10 P2 1.841(2)
C11 H11A 0.9700
C11 H11B 0.9700
C11 C12 1.528(3)
C11 P1 1.848(2)
C12 H12A 0.9600
C12 H12B 0.9600
C12 H12C 0.9600
C13 H13A 0.9700
C13 H13B 0.9700
C13 C14 1.520(3)
C13 P1 1.8306(19)
C14 H14A 0.9600
C14 H14B 0.9600
C14 H14C 0.9600
C15 H15A 0.9700
C15 H15B 0.9700
C15 C16 1.512(3)
C15 P2 1.830(2)
C16 H16A 0.9600
C16 H16B 0.9600
C16 H16C 0.9600
C17 H17A 0.9700
C17 H17B 0.9700
C17 C18 1.463(3)
C17 P2 1.836(2)
C18 H18A 0.9600
C18 H18B 0.9600
C18 H18C 0.9600
C19 H19A 0.9700
C19 H19B 0.9700
C19 C20 1.526(3)
C19 P3 1.833(2)
C20 H20A 0.9700
C20 H20B 0.9700
C20 P4 1.841(2)
C21 H21A 0.9700
C21 H21B 0.9700
C21 C22 1.473(3)
C21 P3 1.832(2)
C22 H22A 0.9600
C22 H22B 0.9600
C22 H22C 0.9600
C23 H23A 0.9700
C23 H23B 0.9700
C23 C24 1.517(3)
C23 P3 1.832(2)
C24 H24A 0.9600
C24 H24B 0.9600
C24 H24C 0.9600
C25 H25A 0.9700
C25 H25B 0.9700
C25 C26 1.514(3)
C25 P4 1.834(2)
C26 H26A 0.9600
C26 H26B 0.9600
C26 H26C 0.9600
C27 H27A 0.9700
C27 H27B 0.9700
C27 C28 1.531(3)
C27 P4 1.835(2)
C28 H28A 0.9600
C28 H28B 0.9600
C28 H28C 0.9600
C29 H29A 0.9700
C29 H29B 0.9700
C29 C30 1.526(3)
C29 P5 1.826(2)
C30 H30A 0.9700
C30 H30B 0.9700
C30 P6 1.839(2)
C31 H31A 0.9700
C31 H31B 0.9700
C31 C32 1.504(3)
C31 P5 1.839(2)
C32 H32A 0.9600
C32 H32B 0.9600
C32 H32C 0.9600
C33 H33A 0.9700
C33 H33B 0.9700
C33 H33C 0.9700
C33 H33D 0.9700
C33 C34A 1.517(4)
C33 P5 1.840(2)
C33 C34B 1.498(4)
C34A H34A 0.9600
C34A H34B 0.9600
C34A H34C 0.9600
C35 H35C 0.9700
C35 H35D 0.9700
C35 H35A 0.9700
C35 H35B 0.9700
C35 C36A 1.504(4)
C35 P6 1.839(2)
C35 C36B 1.470(6)
C36A H36A 0.9600
C36A H36B 0.9600
C36A H36C 0.9600
C37 H37A 0.9700
C37 H37B 0.9700
C37 C38 1.521(3)
C37 P6 1.8347(19)
C38 H38A 0.9600
C38 H38B 0.9600
C38 H38C 0.9600
C39 H39A 0.9700
C39 H39B 0.9700
C39 C40 1.523(3)
C39 P7 1.832(2)
C40 H40A 0.9700
C40 H40B 0.9700
C40 P8 1.838(2)
C41 H41A 0.9700
C41 H41B 0.9700
C41 C42 1.483(4)
C41 P7 1.842(2)
C42 H42A 0.9600
C42 H42B 0.9600
C42 H42C 0.9600
C43 H43A 0.9700
C43 H43B 0.9700
C43 C44 1.502(3)
C43 P7 1.839(2)
C44 H44A 0.9600
C44 H44B 0.9600
C44 H44C 0.9600
C45A H45A 0.9700
C45A H45B 0.9700
C45A P8 1.854(3)
C45A C46A 1.501(4)
C47 H47A 0.9700
C47 H47B 0.9700
C47 C48 1.510(4)
C47 P8 1.830(2)
C48 H48A 0.9600
C48 H48B 0.9600
C48 H48C 0.9600
N1 Fe1 1.9188(14)
N2 Fe2 1.9250(15)
P1 Fe1 2.2630(5)
P2 Fe1 2.2461(5)
P3 Fe1 2.2557(5)
P4 Fe1 2.2432(5)
P5 Fe2 2.2560(6)
P6 Fe2 2.2437(5)
P7 Fe2 2.2568(5)
P8 Fe2 2.2505(6)
P8 C45B 1.860(5)
N3 C49 1.127(4)
C49 C50 1.479(5)
C50 H50A 0.9600
C50 H50B 0.9600
C50 H50C 0.9600
N4 C51 1.131(5)
C51 C52 1.438(5)
C52 H52A 0.9600
C52 H52B 0.9600
C52 H52C 0.9600
N5 C53 1.128(3)
C53 C54 1.446(4)
C54 H54A 0.9600
C54 H54B 0.9600
C54 H54C 0.9600
C36B H36D 0.9600
C36B H36E 0.9600
C36B H36F 0.9600
C46A H46A 0.9600
C46A H46B 0.9600
C46A H46C 0.9600
C45B H45C 0.9700
C45B H45D 0.9700
C45B C46B 1.514(5)
C46B H46D 0.9600
C46B H46E 0.9600
C46B H46F 0.9600
C34B H34D 0.9600
C34B H34E 0.9600
C34B H34F 0.9600
